data_4028621
loop_
_publ_author_name
'Bin Li'
'Jianfeng Ma'
'Weijia Xie'
'Haibin Song'
'Shansheng Xu'
'Baiquan Wang'

_publ_section_title
;
 Ruthenium-Catalyzed Regioselective C2 Alkenylation of Indoles and
 Pyrroles via C-H Bond Functionalization
;
_journal_name_full 'Journal of Organic Chemistry'
_journal_page_first 9345
_journal_page_last 9353
_journal_paper_doi 10.1021/jo401579m
_journal_volume 78
_journal_year 2013
_chemical_formula_sum 'C19 H17 Cl N2 O'
_chemical_formula_weight 324.80
_chemical_name_systematic
; 
 ? 
;
_space_group_IT_number 14
_symmetry_cell_setting monoclinic
_symmetry_space_group_name_Hall '-P 2yn'
_symmetry_space_group_name_H-M 'P 1 21/n 1'
_atom_sites_solution_hydrogens geom
_atom_sites_solution_primary direct
_atom_sites_solution_secondary difmap
_audit_creation_method SHELXL-97
_cell_angle_alpha 90.00
_cell_angle_beta 92.506(8)
_cell_angle_gamma 90.00
_cell_formula_units_Z 4
_cell_length_a 9.477(4)
_cell_length_b 8.930(4)
_cell_length_c 19.082(8)
_cell_measurement_reflns_used 5201
_cell_measurement_temperature 113(2)
_cell_measurement_theta_max 27.9
_cell_measurement_theta_min 2.1
_cell_volume 1613.4(12)
_computing_cell_refinement CrystalClear
_computing_data_collection CrystalClear
_computing_data_reduction CrystalClear
_computing_molecular_graphics 'Bruker SHELXTL'
_computing_publication_material 'CrystalStructure 3.8'
_computing_structure_refinement 'SHELXL-97 (Sheldrick, 1997)'
_computing_structure_solution 'SHELXS-97 (Sheldrick, 1990)'
_diffrn_ambient_temperature 113(2)
_diffrn_detector_area_resol_mean 14.22
_diffrn_measured_fraction_theta_full 0.999
_diffrn_measured_fraction_theta_max 0.999
_diffrn_measurement_device_type 'Rigaku Saturn724 CCD'
_diffrn_measurement_method '\w and \f scans'
_diffrn_radiation_monochromator multilayer
_diffrn_radiation_source 'rotating anode'
_diffrn_radiation_type MoK\a
_diffrn_radiation_wavelength 0.71073
_diffrn_reflns_av_R_equivalents 0.0471
_diffrn_reflns_av_sigmaI/netI 0.0389
_diffrn_reflns_limit_h_max 12
_diffrn_reflns_limit_h_min -12
_diffrn_reflns_limit_k_max 11
_diffrn_reflns_limit_k_min -11
_diffrn_reflns_limit_l_max 24
_diffrn_reflns_limit_l_min -25
_diffrn_reflns_number 17825
_diffrn_reflns_theta_full 27.87
_diffrn_reflns_theta_max 27.87
_diffrn_reflns_theta_min 2.14
_diffrn_standards_decay_% 0
_diffrn_standards_interval_count 0
_diffrn_standards_interval_time 0
_diffrn_standards_number 0
_exptl_absorpt_coefficient_mu 0.243
_exptl_absorpt_correction_T_max 0.9715
_exptl_absorpt_correction_T_min 0.9531
_exptl_absorpt_correction_type multi-scan
_exptl_absorpt_process_details CrystalClear
_exptl_crystal_colour Colorless
_exptl_crystal_density_diffrn 1.337
_exptl_crystal_description Prism
_exptl_crystal_F_000 680
_exptl_crystal_size_max 0.20
_exptl_crystal_size_mid 0.18
_exptl_crystal_size_min 0.12
_refine_diff_density_max 0.229
_refine_diff_density_min -0.332
_refine_diff_density_rms 0.052
_refine_ls_extinction_method none
_refine_ls_goodness_of_fit_ref 1.085
_refine_ls_hydrogen_treatment constr
_refine_ls_matrix_type full
_refine_ls_number_parameters 210
_refine_ls_number_reflns 3849
_refine_ls_number_restraints 0
_refine_ls_restrained_S_all 1.085
_refine_ls_R_factor_all 0.0558
_refine_ls_R_factor_gt 0.0459
_refine_ls_shift/su_max 0.002
_refine_ls_shift/su_mean 0.000
_refine_ls_structure_factor_coef Fsqd
_refine_ls_weighting_details 'calc w=1/[\s^2^(Fo^2^)+(0.0538P)^2^+0.2263P] where P=(Fo^2^+2Fc^2^)/3'
_refine_ls_weighting_scheme calc
_refine_ls_wR_factor_gt 0.1041
_refine_ls_wR_factor_ref 0.1099
_reflns_number_gt 3310
_reflns_number_total 3849
_reflns_threshold_expression >2sigma(I)
_cod_data_source_file jo401579m_si_002.cif
_cod_data_source_block shelx
_cod_original_cell_volume 1613.3(12)
_cod_database_code 4028621

loop_
_symmetry_equiv_pos_as_xyz
'x, y, z'
'-x+1/2, y+1/2, -z+1/2'
'-x, -y, -z'
'x-1/2, -y-1/2, z-1/2'

loop_
_atom_site_label
_atom_site_type_symbol
_atom_site_fract_x
_atom_site_fract_y
_atom_site_fract_z
_atom_site_U_iso_or_equiv
_atom_site_adp_type
_atom_site_occupancy
_atom_site_symmetry_multiplicity
_atom_site_calc_flag
_atom_site_refinement_flags
Cl1 Cl 0.54776(4) -0.29744(4) 1.06380(2) 0.03517(14) Uani 1 1 d .
O1 O 0.86334(12) 0.42905(15) 0.71418(6) 0.0380(3) Uani 1 1 d .
N1 N 0.96785(12) 0.47627(14) 0.82273(6) 0.0227(3) Uani 1 1 d .
N2 N 0.72517(13) 0.51102(14) 0.80000(7) 0.0257(3) Uani 1 1 d .
C1 C 1.08077(15) 0.57280(16) 0.81331(8) 0.0214(3) Uani 1 1 d .
C2 C 1.10777(16) 0.66631(17) 0.75704(8) 0.0260(3) Uani 1 1 d .
H2 H 1.0458 0.6705 0.7166 0.031 Uiso 1 1 calc R
C3 C 1.22898(17) 0.75289(17) 0.76265(8) 0.0287(4) Uani 1 1 d .
H3 H 1.2502 0.8186 0.7254 0.034 Uiso 1 1 calc R
C4 C 1.32109(16) 0.74566(17) 0.82205(9) 0.0283(4) Uani 1 1 d .
H4 H 1.4038 0.8059 0.8242 0.034 Uiso 1 1 calc R
C5 C 1.29367(16) 0.65244(17) 0.87756(8) 0.0262(3) Uani 1 1 d .
H5 H 1.3568 0.6480 0.9176 0.031 Uiso 1 1 calc R
C6 C 1.17083(15) 0.56420(16) 0.87392(8) 0.0227(3) Uani 1 1 d .
C7 C 1.10968(15) 0.45806(17) 0.91976(8) 0.0237(3) Uani 1 1 d .
H7 H 1.1479 0.4289 0.9646 0.028 Uiso 1 1 calc R
C8 C 0.98685(15) 0.40539(16) 0.88835(7) 0.0222(3) Uani 1 1 d .
C9 C 0.89102(15) 0.28876(16) 0.90903(8) 0.0232(3) Uani 1 1 d .
H9 H 0.8133 0.2652 0.8778 0.028 Uiso 1 1 calc R
C10 C 0.90458(15) 0.21187(16) 0.96917(8) 0.0231(3) Uani 1 1 d .
H10 H 0.9788 0.2418 1.0012 0.028 Uiso 1 1 calc R
C11 C 0.81689(15) 0.08661(16) 0.99066(7) 0.0217(3) Uani 1 1 d .
C12 C 0.83567(16) 0.02882(17) 1.05848(8) 0.0250(3) Uani 1 1 d .
H12 H 0.9059 0.0712 1.0895 0.030 Uiso 1 1 calc R
C13 C 0.75435(16) -0.08878(17) 1.08157(8) 0.0269(3) Uani 1 1 d .
H13 H 0.7683 -0.1268 1.1279 0.032 Uiso 1 1 calc R
C14 C 0.65251(16) -0.14974(17) 1.03595(8) 0.0260(3) Uani 1 1 d .
C15 C 0.63154(16) -0.09632(17) 0.96811(8) 0.0270(3) Uani 1 1 d .
H15 H 0.5613 -0.1395 0.9373 0.032 Uiso 1 1 calc R
C16 C 0.71418(16) 0.02074(17) 0.94582(8) 0.0255(3) Uani 1 1 d .
H16 H 0.7008 0.0570 0.8992 0.031 Uiso 1 1 calc R
C17 C 0.84825(15) 0.46880(17) 0.77447(8) 0.0237(3) Uani 1 1 d .
C18 C 0.71052(18) 0.5950(2) 0.86489(9) 0.0339(4) Uani 1 1 d .
H18A H 0.8043 0.6215 0.8847 0.051 Uiso 1 1 calc R
H18B H 0.6612 0.5333 0.8986 0.051 Uiso 1 1 calc R
H18C H 0.6562 0.6865 0.8550 0.051 Uiso 1 1 calc R
C19 C 0.59777(17) 0.5004(2) 0.75413(10) 0.0358(4) Uani 1 1 d .
H19A H 0.5798 0.5972 0.7312 0.054 Uiso 1 1 calc R
H19B H 0.5172 0.4736 0.7820 0.054 Uiso 1 1 calc R
H19C H 0.6111 0.4234 0.7184 0.054 Uiso 1 1 calc R

loop_
_atom_site_aniso_label
_atom_site_aniso_U_11
_atom_site_aniso_U_22
_atom_site_aniso_U_33
_atom_site_aniso_U_23
_atom_site_aniso_U_13
_atom_site_aniso_U_12
Cl1 0.0339(2) 0.0255(2) 0.0465(3) 0.00851(17) 0.00607(18) -0.00340(16)
O1 0.0345(7) 0.0568(8) 0.0227(6) -0.0053(5) 0.0004(5) 0.0089(6)
N1 0.0231(6) 0.0255(6) 0.0195(6) 0.0043(5) 0.0014(5) -0.0009(5)
N2 0.0225(6) 0.0277(7) 0.0269(7) -0.0013(5) 0.0004(5) 0.0024(5)
C1 0.0215(7) 0.0203(7) 0.0226(8) -0.0017(6) 0.0039(6) 0.0015(6)
C2 0.0292(8) 0.0259(8) 0.0232(8) 0.0014(6) 0.0035(6) 0.0021(6)
C3 0.0354(9) 0.0220(8) 0.0295(9) 0.0017(6) 0.0113(7) -0.0001(6)
C4 0.0256(8) 0.0236(8) 0.0361(9) -0.0048(7) 0.0075(7) -0.0026(6)
C5 0.0245(8) 0.0252(8) 0.0289(8) -0.0027(6) 0.0012(6) 0.0013(6)
C6 0.0254(8) 0.0199(7) 0.0229(8) -0.0004(6) 0.0042(6) 0.0035(6)
C7 0.0264(8) 0.0237(7) 0.0210(8) 0.0018(6) 0.0011(6) 0.0025(6)
C8 0.0256(8) 0.0223(7) 0.0190(7) 0.0018(6) 0.0033(6) 0.0041(6)
C9 0.0228(7) 0.0240(7) 0.0228(8) 0.0006(6) 0.0004(6) 0.0015(6)
C10 0.0262(8) 0.0224(7) 0.0210(8) -0.0018(6) 0.0020(6) 0.0018(6)
C11 0.0255(7) 0.0195(7) 0.0205(7) 0.0005(5) 0.0046(6) 0.0035(6)
C12 0.0273(8) 0.0250(8) 0.0228(8) 0.0015(6) 0.0007(6) 0.0026(6)
C13 0.0308(8) 0.0262(8) 0.0241(8) 0.0056(6) 0.0037(6) 0.0051(6)
C14 0.0267(8) 0.0195(7) 0.0322(9) 0.0020(6) 0.0077(6) 0.0035(6)
C15 0.0293(8) 0.0231(8) 0.0285(8) -0.0035(6) 0.0005(6) 0.0002(6)
C16 0.0317(8) 0.0244(8) 0.0203(8) 0.0002(6) 0.0021(6) 0.0016(6)
C17 0.0260(8) 0.0230(7) 0.0219(8) 0.0036(6) 0.0004(6) 0.0006(6)
C18 0.0352(9) 0.0349(9) 0.0318(9) -0.0047(7) 0.0052(7) 0.0086(7)
C19 0.0250(8) 0.0412(10) 0.0407(10) 0.0010(8) -0.0040(7) -0.0009(7)

loop_
_atom_type_symbol
_atom_type_description
_atom_type_scat_dispersion_real
_atom_type_scat_dispersion_imag
_atom_type_scat_source
C C 0.0033 0.0016 'International Tables Vol C Tables 4.2.6.8 and 6.1.1.4'
H H 0.0000 0.0000 'International Tables Vol C Tables 4.2.6.8 and 6.1.1.4'
N N 0.0061 0.0033 'International Tables Vol C Tables 4.2.6.8 and 6.1.1.4'
O O 0.0106 0.0060 'International Tables Vol C Tables 4.2.6.8 and 6.1.1.4'
Cl Cl 0.1484 0.1585 'International Tables Vol C Tables 4.2.6.8 and 6.1.1.4'

loop_
_geom_angle_atom_site_label_1
_geom_angle_atom_site_label_2
_geom_angle_atom_site_label_3
_geom_angle
C1 N1 C8 108.92(12)
C1 N1 C17 122.53(12)
C8 N1 C17 128.23(12)
C17 N2 C18 124.79(13)
C17 N2 C19 118.29(14)
C18 N2 C19 115.73(13)
N1 C1 C2 129.73(14)
N1 C1 C6 107.56(13)
C2 C1 C6 122.70(14)
C3 C2 C1 117.06(14)
C3 C2 H2 121.5
C1 C2 H2 121.5
C2 C3 C4 121.46(15)
C2 C3 H3 119.3
C4 C3 H3 119.3
C5 C4 C3 121.11(15)
C5 C4 H4 119.4
C3 C4 H4 119.4
C4 C5 C6 118.92(15)
C4 C5 H5 120.5
C6 C5 H5 120.5
C5 C6 C1 118.74(14)
C5 C6 C7 134.33(15)
C1 C6 C7 106.92(13)
C8 C7 C6 108.64(13)
C8 C7 H7 125.7
C6 C7 H7 125.7
C7 C8 N1 107.95(13)
C7 C8 C9 131.24(14)
N1 C8 C9 120.56(13)
C10 C9 C8 124.38(14)
C10 C9 H9 117.8
C8 C9 H9 117.8
C9 C10 C11 126.73(14)
C9 C10 H10 116.6
C11 C10 H10 116.6
C12 C11 C16 117.95(14)
C12 C11 C10 119.41(14)
C16 C11 C10 122.63(13)
C13 C12 C11 121.61(15)
C13 C12 H12 119.2
C11 C12 H12 119.2
C14 C13 C12 118.73(14)
C14 C13 H13 120.6
C12 C13 H13 120.6
C13 C14 C15 121.34(14)
C13 C14 Cl1 119.72(12)
C15 C14 Cl1 118.93(12)
C16 C15 C14 119.15(15)
C16 C15 H15 120.4
C14 C15 H15 120.4
C15 C16 C11 121.20(14)
C15 C16 H16 119.4
C11 C16 H16 119.4
O1 C17 N2 124.48(14)
O1 C17 N1 119.95(13)
N2 C17 N1 115.55(13)
N2 C18 H18A 109.5
N2 C18 H18B 109.5
H18A C18 H18B 109.5
N2 C18 H18C 109.5
H18A C18 H18C 109.5
H18B C18 H18C 109.5
N2 C19 H19A 109.5
N2 C19 H19B 109.5
H19A C19 H19B 109.5
N2 C19 H19C 109.5
H19A C19 H19C 109.5
H19B C19 H19C 109.5

loop_
_geom_bond_atom_site_label_1
_geom_bond_atom_site_label_2
_geom_bond_distance
Cl1 C14 1.7474(16)
O1 C17 1.2182(18)
N1 C1 1.3918(19)
N1 C8 1.4076(18)
N1 C17 1.430(2)
N2 C17 1.3379(19)
N2 C18 1.459(2)
N2 C19 1.463(2)
C1 C2 1.393(2)
C1 C6 1.409(2)
C2 C3 1.385(2)
C2 H2 0.9500
C3 C4 1.402(2)
C3 H3 0.9500
C4 C5 1.381(2)
C4 H4 0.9500
C5 C6 1.405(2)
C5 H5 0.9500
C6 C7 1.430(2)
C7 C8 1.369(2)
C7 H7 0.9500
C8 C9 1.448(2)
C9 C10 1.339(2)
C9 H9 0.9500
C10 C11 1.463(2)
C10 H10 0.9500
C11 C12 1.397(2)
C11 C16 1.397(2)
C12 C13 1.386(2)
C12 H12 0.9500
C13 C14 1.383(2)
C13 H13 0.9500
C14 C15 1.386(2)
C15 C16 1.384(2)
C15 H15 0.9500
C16 H16 0.9500
C18 H18A 0.9800
C18 H18B 0.9800
C18 H18C 0.9800
C19 H19A 0.9800
C19 H19B 0.9800
C19 H19C 0.9800

loop_
_geom_torsion_atom_site_label_1
_geom_torsion_atom_site_label_2
_geom_torsion_atom_site_label_3
_geom_torsion_atom_site_label_4
_geom_torsion
C8 N1 C1 C2 -179.85(14)
C17 N1 C1 C2 -5.9(2)
C8 N1 C1 C6 -0.77(15)
C17 N1 C1 C6 173.17(13)
N1 C1 C2 C3 178.94(14)
C6 C1 C2 C3 0.0(2)
C1 C2 C3 C4 0.6(2)
C2 C3 C4 C5 -0.5(2)
C3 C4 C5 C6 -0.2(2)
C4 C5 C6 C1 0.7(2)
C4 C5 C6 C7 180.00(15)
N1 C1 C6 C5 -179.79(13)
C2 C1 C6 C5 -0.6(2)
N1 C1 C6 C7 0.75(15)
C2 C1 C6 C7 179.91(13)
C5 C6 C7 C8 -179.80(16)
C1 C6 C7 C8 -0.46(16)
C6 C7 C8 N1 -0.01(16)
C6 C7 C8 C9 174.18(15)
C1 N1 C8 C7 0.48(16)
C17 N1 C8 C7 -173.01(14)
C1 N1 C8 C9 -174.44(12)
C17 N1 C8 C9 12.1(2)
C7 C8 C9 C10 3.8(3)
N1 C8 C9 C10 177.34(14)
C8 C9 C10 C11 -175.61(14)
C9 C10 C11 C12 -173.19(14)
C9 C10 C11 C16 7.1(2)
C16 C11 C12 C13 -0.9(2)
C10 C11 C12 C13 179.37(14)
C11 C12 C13 C14 0.1(2)
C12 C13 C14 C15 0.5(2)
C12 C13 C14 Cl1 -179.65(11)
C13 C14 C15 C16 -0.2(2)
Cl1 C14 C15 C16 179.95(12)
C14 C15 C16 C11 -0.7(2)
C12 C11 C16 C15 1.2(2)
C10 C11 C16 C15 -179.07(14)
C18 N2 C17 O1 -162.99(16)
C19 N2 C17 O1 4.0(2)
C18 N2 C17 N1 15.4(2)
C19 N2 C17 N1 -177.64(13)
C1 N1 C17 O1 62.9(2)
C8 N1 C17 O1 -124.38(17)
C1 N1 C17 N2 -115.55(15)
C8 N1 C17 N2 57.1(2)
